data_7223508
loop_
_publ_author_name
'Griffiths, Kieran'
'Dokorou, Vassiliki N.'
'Spencer, John'
'Abdul-Sada, Alaa'
'Vargas, Alfredo'
'Kostakis, George E.'

_publ_section_title
;
 Isoskeletal Schiff base polynuclear coordination clusters: synthetic and
 theoretical aspects
;
_journal_issue 5
_journal_name_full CrystEngComm
_journal_page_first 704
_journal_paper_doi 10.1039/C5CE02109J
_journal_volume 18
_journal_year 2016
_chemical_formula_moiety 'C84 H88 Dy2 N4 Ni2 O18, 2(Cl O4), 4(C2 H6 O)'
_chemical_formula_sum 'C92 H112 Cl2 Dy2 N4 Ni2 O30'
_chemical_formula_weight 2267.18
_chemical_name_systematic
;
 ? 
;
_space_group_crystal_system monoclinic
_space_group_IT_number 14
_space_group_name_Hall '-P 2yn'
_space_group_name_H-M_alt 'P 1 21/n 1'
_symmetry_space_group_name_Hall '-P 2yn'
_symmetry_space_group_name_H-M 'P 1 21/n 1'
_atom_sites_solution_hydrogens geom
_atom_sites_solution_primary iterative
_atom_sites_solution_secondary difmap
_audit_creation_date 2014-05-07
_audit_creation_method
;
Olex2 1.2
(compiled 2013.09.17 svn.r2790 for OlexSys, GUI svn.r4601)
;
_audit_update_record
;
2015-11-15 deposited with the CCDC.
2015-12-17 downloaded from the CCDC.
;
_cell_angle_alpha 90.00
_cell_angle_beta 98.464(2)
_cell_angle_gamma 90.00
_cell_formula_units_Z 2
_cell_length_a 12.19560(19)
_cell_length_b 19.3817(6)
_cell_length_c 20.2019(7)
_cell_measurement_reflns_used 11651
_cell_measurement_temperature 173
_cell_measurement_theta_max 29.0330
_cell_measurement_theta_min 2.9540
_cell_volume 4723.1(2)
_computing_cell_refinement
;
CrysAlisPro, Agilent Technologies,
Version 1.171.37.33 (release 27-03-2014 CrysAlis171 .NET)
(compiled Mar 27 2014,17:12:48)
;
_computing_data_collection
;
CrysAlisPro, Agilent Technologies,
Version 1.171.37.33 (release 27-03-2014 CrysAlis171 .NET)
(compiled Mar 27 2014,17:12:48)
;
_computing_data_reduction
;
CrysAlisPro, Agilent Technologies,
Version 1.171.37.33 (release 27-03-2014 CrysAlis171 .NET)
(compiled Mar 27 2014,17:12:48)
;
_computing_molecular_graphics
;
O. V. Dolomanov, L. J. Bourhis, R. J. Gildea, J. A. K. Howard and H. Puschmann,
OLEX2: a complete structure solution, refinement and analysis program.
J. Appl. Cryst. (2009). 42, 339-341.
;
_computing_publication_material
;
O. V. Dolomanov, L. J. Bourhis, R. J. Gildea, J. A. K. Howard and H. Puschmann,
OLEX2: a complete structure solution, refinement and analysis program.
J. Appl. Cryst. (2009). 42, 339-341.
;
_computing_structure_refinement
;
SHELX, G.M. Sheldrick, Acta Cryst.
(2008). A64, 112-122
;
_computing_structure_solution 'SUPERFLIP, J. Appl. Cryst. (2007) 40, 786-790'
_diffrn_ambient_temperature 173
_diffrn_detector 'CCD plate'
_diffrn_detector_area_resol_mean 16.1033
_diffrn_detector_type Eos
_diffrn_measured_fraction_theta_full 0.9986
_diffrn_measured_fraction_theta_max 0.8662
_diffrn_measurement_device 'four-circle diffractometer'
_diffrn_measurement_device_type 'Xcalibur, Eos, Gemini ultra'
_diffrn_measurement_method '\w scans'
_diffrn_orient_matrix_UB_11 -0.0327873000
_diffrn_orient_matrix_UB_12 -0.0058534000
_diffrn_orient_matrix_UB_13 -0.0315424000
_diffrn_orient_matrix_UB_21 -0.0485542000
_diffrn_orient_matrix_UB_22 0.0079301000
_diffrn_orient_matrix_UB_23 0.0140527000
_diffrn_orient_matrix_UB_31 0.0054549000
_diffrn_orient_matrix_UB_32 0.0352559000
_diffrn_orient_matrix_UB_33 -0.0084239000
_diffrn_radiation_monochromator graphite
_diffrn_radiation_probe x-ray
_diffrn_radiation_type 'Mo K\a'
_diffrn_radiation_wavelength 0.71073
_diffrn_reflns_av_R_equivalents 0.0320
_diffrn_reflns_av_unetI/netI 0.0412
_diffrn_reflns_limit_h_max 16
_diffrn_reflns_limit_h_min -14
_diffrn_reflns_limit_k_max 22
_diffrn_reflns_limit_k_min -26
_diffrn_reflns_limit_l_max 25
_diffrn_reflns_limit_l_min -26
_diffrn_reflns_number 29019
_diffrn_reflns_theta_full 26.00
_diffrn_reflns_theta_max 29.16
_diffrn_reflns_theta_min 2.66
_diffrn_source 'Enhance (Mo) X-ray Source'
_exptl_absorpt_coefficient_mu 2.095
_exptl_absorpt_correction_T_max 1.00000
_exptl_absorpt_correction_T_min 0.77013
_exptl_absorpt_correction_type multi-scan
_exptl_absorpt_process_details
;
CrysAlisPro, Agilent Technologies,
Version 1.171.37.33 (release 27-03-2014 CrysAlis171 .NET)
(compiled Mar 27 2014,17:12:48)
Empirical absorption correction using spherical harmonics,
 implemented in SCALE3 ABSPACK scaling algorithm.
;
_exptl_crystal_colour yellow
_exptl_crystal_colour_primary yellow
_exptl_crystal_density_diffrn 1.594
_exptl_crystal_density_method 'not measured'
_exptl_crystal_F_000 2308
_exptl_crystal_size_max 0.28
_exptl_crystal_size_mid 0.14
_exptl_crystal_size_min 0.1
_refine_diff_density_max 1.184
_refine_diff_density_min -0.542
_refine_diff_density_rms 0.100
_refine_ls_extinction_method none
_refine_ls_goodness_of_fit_ref 1.053
_refine_ls_hydrogen_treatment mixed
_refine_ls_matrix_type full
_refine_ls_number_parameters 613
_refine_ls_number_reflns 11050
_refine_ls_number_restraints 9
_refine_ls_restrained_S_all 1.054
_refine_ls_R_factor_all 0.0451
_refine_ls_R_factor_gt 0.0322
_refine_ls_shift/su_max 0.003
_refine_ls_shift/su_mean 0.000
_refine_ls_structure_factor_coef Fsqd
_refine_ls_weighting_details 'calc w=1/[\s^2^(Fo^2^)+(0.0254P)^2^+6.0180P] where P=(Fo^2^+2Fc^2^)/3'
_refine_ls_weighting_scheme calc
_refine_ls_wR_factor_gt 0.0687
_refine_ls_wR_factor_ref 0.0755
_reflns_number_gt 9123
_reflns_number_total 11050
_reflns_threshold_expression >2sigma(I)
_cod_data_source_file c5ce02109j3.cif
_cod_data_source_block 15_CCDC_1406231
_cod_depositor_comments 'Adding full bibliography for 7223506--7223525.cif.'
_cod_database_code 7223508
_chemical_oxdiff_formula Ni4Dy2C80H80N10O30
_reflns_odcompleteness_completeness 99.86
_reflns_odcompleteness_iscentric 1
_reflns_odcompleteness_theta 26.32
_olex2_refinement_description
;
1. Fixed Uiso
 At 1.2 times of:
  All C(H) groups, All C(H,H) groups
 At 1.5 times of:
  All C(H,H,H) groups, All O(H) groups
2. Restrained distances
 O8-H8
 0.85 with sigma of 0.01
 O7-H7
 0.85 with sigma of 0.01
 O17-H17A
 0.85 with sigma of 0.01
 C41-H8
 1.915567 with sigma of 0.02
 Ni1-H8
 2.879742 with sigma of 0.02
 C39-H7
 1.904837 with sigma of 0.02
 Dy1-H7
 2.933457 with sigma of 0.02
 C37-H17A
 1.888896 with sigma of 0.02
 Dy1-H17A
 2.917467 with sigma of 0.02
3.a Secondary CH2 refined with riding coordinates:
 C39(H39A,H39B), C37(H37A,H37B), C41(H41A,H41B), C43(H43A,H43B), C45(H45A,H45B)
3.b Aromatic/amide H refined with riding coordinates:
 C10(H10), C17(H17), C15(H15), C30(H30), C21(H21), C33(H33), C22(H22),
 C26(H26), C13(H13), C12(H12), C5(H5), C23(H23), C35(H35), C14(H14), C4(H4),
 C8(H8A), C28(H28), C31(H31), C32(H32), C3(H3)
3.c Idealised Me refined as rotating group:
 C19(H19A,H19B,H19C), C42(H42A,H42B,H42C), C38(H38A,H38B,H38C), C1(H1A,H1B,
 H1C), C40(H40A,H40B,H40C), C44(H44A,H44B,H44C), C46(H46A,H46B,H46C)
3.d Idealised tetrahedral OH refined as rotating group:
 O9(H9), O10(H10A)
;

loop_
_space_group_symop_id
_space_group_symop_operation_xyz
1 'x, y, z'
2 '-x+1/2, y+1/2, -z+1/2'
3 '-x, -y, -z'
4 'x-1/2, -y-1/2, z-1/2'

loop_
_atom_site_label
_atom_site_type_symbol
_atom_site_fract_x
_atom_site_fract_y
_atom_site_fract_z
_atom_site_U_iso_or_equiv
_atom_site_adp_type
_atom_site_occupancy
_atom_site_symmetry_multiplicity
_atom_site_calc_flag
_atom_site_refinement_flags
Dy1 Dy 0.390526(11) 0.355584(7) 0.500739(7) 0.01669(5) Uani 1 1 d D
Ni1 Ni 0.38432(3) 0.535295(19) 0.504795(17) 0.01501(8) Uani 1 1 d D
Cl1 Cl -0.00618(8) 0.26255(5) 0.70075(5) 0.0415(2) Uani 1 1 d .
O3 O 0.48372(16) 0.45756(10) 0.55284(9) 0.0157(4) Uani 1 1 d .
O5 O 0.31367(16) 0.45486(10) 0.45142(10) 0.0182(4) Uani 1 1 d .
O8 O 0.26832(17) 0.52546(11) 0.57933(11) 0.0231(5) Uani 1 1 d D
H8 H 0.2755(16) 0.5465(15) 0.6175(8) 0.035 Uiso 1 1 d D
O4 O 0.31574(18) 0.34643(10) 0.37835(10) 0.0230(5) Uani 1 1 d .
O7 O 0.29567(19) 0.38621(11) 0.59137(11) 0.0260(5) Uani 1 1 d D
H7 H 0.289(3) 0.4283(5) 0.6024(13) 0.039 Uiso 1 1 d D
O6 O 0.44695(17) 0.62551(10) 0.54659(10) 0.0188(4) Uani 1 1 d .
C18 C 0.5136(2) 0.45142(15) 0.62071(14) 0.0175(6) Uani 1 1 d .
O2 O 0.41930(17) 0.24537(11) 0.49772(10) 0.0228(5) Uani 1 1 d .
O1 O 0.4114(2) 0.13012(12) 0.43098(13) 0.0373(6) Uani 1 1 d .
N1 N 0.5251(2) 0.32807(13) 0.60113(12) 0.0197(5) Uani 1 1 d .
N2 N 0.2754(2) 0.59943(12) 0.45264(12) 0.0175(5) Uani 1 1 d .
C25 C 0.2601(2) 0.46075(15) 0.38879(14) 0.0178(6) Uani 1 1 d .
C10 C 0.5696(3) 0.37606(17) 0.71565(16) 0.0251(7) Uani 1 1 d .
H10 H 0.5866 0.3313 0.7333 0.030 Uiso 1 1 calc R
C34 C 0.2787(3) 0.77839(16) 0.57107(15) 0.0227(7) Uani 1 1 d .
C17 C 0.5176(2) 0.50705(16) 0.66260(14) 0.0196(6) Uani 1 1 d .
H17 H 0.4994 0.5515 0.6444 0.023 Uiso 1 1 calc R
O17 O 0.21068(18) 0.29891(11) 0.48630(12) 0.0288(5) Uani 1 1 d D
H17A H 0.2100(15) 0.2553(5) 0.488(2) 0.043 Uiso 1 1 d D
C9 C 0.5403(2) 0.38424(16) 0.64753(15) 0.0198(6) Uani 1 1 d .
C2 C 0.4952(3) 0.13567(16) 0.48458(17) 0.0269(7) Uani 1 1 d .
C15 C 0.5509(3) 0.55655(17) 0.77677(16) 0.0276(7) Uani 1 1 d .
H15 H 0.5342 0.6014 0.7592 0.033 Uiso 1 1 calc R
C30 C 0.1073(3) 0.82139(18) 0.50639(18) 0.0316(8) Uani 1 1 d .
H30 H 0.0498 0.8172 0.4693 0.038 Uiso 1 1 calc R
C27 C 0.2727(2) 0.66336(15) 0.48701(14) 0.0183(6) Uani 1 1 d .
C21 C 0.1995(3) 0.40103(17) 0.28392(15) 0.0265(7) Uani 1 1 d .
H21 H 0.1975 0.3605 0.2573 0.032 Uiso 1 1 calc R
C24 C 0.2089(2) 0.52136(16) 0.36166(14) 0.0196(6) Uani 1 1 d .
C11 C 0.5750(3) 0.43284(17) 0.75962(15) 0.0240(7) Uani 1 1 d .
C16 C 0.5484(3) 0.49965(17) 0.73272(15) 0.0227(7) Uani 1 1 d .
C29 C 0.1908(3) 0.77053(16) 0.51668(15) 0.0226(7) Uani 1 1 d .
C33 C 0.2760(3) 0.83620(17) 0.61426(17) 0.0312(8) Uani 1 1 d .
H33 H 0.3331 0.8421 0.6512 0.037 Uiso 1 1 calc R
C39 C 0.2656(4) 0.3418(2) 0.6431(2) 0.0466(10) Uani 1 1 d D
H39A H 0.3145 0.3008 0.6472 0.056 Uiso 1 1 calc R
H39B H 0.1885 0.3257 0.6299 0.056 Uiso 1 1 calc R
C37 C 0.0989(3) 0.3230(2) 0.4799(2) 0.0375(9) Uani 1 1 d D
H37A H 0.0991 0.3736 0.4863 0.045 Uiso 1 1 calc R
H37B H 0.0621 0.3019 0.5154 0.045 Uiso 1 1 calc R
O13 O -0.1203(3) 0.2456(2) 0.69051(15) 0.0746(11) Uani 1 1 d .
C20 C 0.2563(2) 0.40134(16) 0.34790(15) 0.0204(6) Uani 1 1 d .
C22 C 0.1448(3) 0.46071(17) 0.25824(16) 0.0303(8) Uani 1 1 d .
H22 H 0.1041 0.4605 0.2144 0.036 Uiso 1 1 calc R
C26 C 0.2144(2) 0.58687(16) 0.39650(15) 0.0212(6) Uani 1 1 d .
H26 H 0.1695 0.6234 0.3763 0.025 Uiso 1 1 calc R
C19 C 0.3101(3) 0.28230(17) 0.34217(17) 0.0334(8) Uani 1 1 d .
H19A H 0.3522 0.2469 0.3698 0.050 Uiso 1 1 calc R
H19B H 0.3417 0.2885 0.3007 0.050 Uiso 1 1 calc R
H19C H 0.2326 0.2678 0.3314 0.050 Uiso 1 1 calc R
C6 C 0.5772(3) 0.20976(15) 0.57579(15) 0.0218(6) Uani 1 1 d .
C13 C 0.6020(3) 0.4817(2) 0.87131(16) 0.0354(9) Uani 1 1 d .
H13 H 0.6199 0.4761 0.9184 0.042 Uiso 1 1 calc R
O14 O 0.0485(3) 0.2335(2) 0.76022(16) 0.0756(11) Uani 1 1 d .
C12 C 0.6007(3) 0.42559(19) 0.83018(16) 0.0321(8) Uani 1 1 d .
H12 H 0.6173 0.3812 0.8490 0.039 Uiso 1 1 calc R
C5 C 0.6565(3) 0.15808(17) 0.59470(17) 0.0288(7) Uani 1 1 d .
H5 H 0.7116 0.1652 0.6325 0.035 Uiso 1 1 calc R
C23 C 0.1495(3) 0.51948(17) 0.29609(16) 0.0270(7) Uani 1 1 d .
H23 H 0.1122 0.5598 0.2780 0.032 Uiso 1 1 calc R
C35 C 0.3652(3) 0.72932(16) 0.58063(15) 0.0233(7) Uani 1 1 d .
H35 H 0.4250 0.7355 0.6160 0.028 Uiso 1 1 calc R
C14 C 0.5771(3) 0.54753(19) 0.84433(17) 0.0335(8) Uani 1 1 d .
H14 H 0.5784 0.5862 0.8733 0.040 Uiso 1 1 calc R
C36 C 0.3642(2) 0.67268(15) 0.53957(14) 0.0180(6) Uani 1 1 d .
C7 C 0.4945(3) 0.19953(15) 0.51945(15) 0.0217(6) Uani 1 1 d .
C4 C 0.6557(3) 0.09789(17) 0.55971(18) 0.0331(8) Uani 1 1 d .
H4 H 0.7103 0.0637 0.5731 0.040 Uiso 1 1 calc R
O9 O 0.2066(2) 0.15912(13) 0.48256(13) 0.0383(6) Uani 1 1 d .
H9 H 0.2653 0.1514 0.4666 0.057 Uiso 1 1 calc R
C8 C 0.5854(3) 0.27339(15) 0.61346(15) 0.0215(6) Uani 1 1 d .
H8A H 0.6414 0.2753 0.6515 0.026 Uiso 1 1 calc R
C28 C 0.1896(3) 0.71117(15) 0.47608(15) 0.0211(6) Uani 1 1 d .
H28 H 0.1301 0.7044 0.4406 0.025 Uiso 1 1 calc R
C42 C 0.0787(3) 0.5043(2) 0.6040(2) 0.0449(10) Uani 1 1 d .
H42A H 0.0005 0.5118 0.5861 0.067 Uiso 1 1 calc R
H42B H 0.0973 0.5298 0.6460 0.067 Uiso 1 1 calc R
H42C H 0.0918 0.4549 0.6122 0.067 Uiso 1 1 calc R
C31 C 0.1072(3) 0.87600(19) 0.5482(2) 0.0389(9) Uani 1 1 d .
H31 H 0.0499 0.9095 0.5405 0.047 Uiso 1 1 calc R
C41 C 0.1507(3) 0.5296(2) 0.55383(18) 0.0330(8) Uani 1 1 d D
H41A H 0.1350 0.5016 0.5125 0.040 Uiso 1 1 calc R
H41B H 0.1313 0.5781 0.5420 0.040 Uiso 1 1 calc R
C32 C 0.1922(3) 0.88310(19) 0.60307(19) 0.0383(9) Uani 1 1 d .
H32 H 0.1910 0.9211 0.6327 0.046 Uiso 1 1 calc R
C38 C 0.0340(3) 0.3059(2) 0.4128(2) 0.0431(10) Uani 1 1 d .
H38A H 0.0677 0.3289 0.3776 0.065 Uiso 1 1 calc R
H38B H -0.0426 0.3218 0.4112 0.065 Uiso 1 1 calc R
H38C H 0.0346 0.2559 0.4058 0.065 Uiso 1 1 calc R
O11 O 0.0099(3) 0.3316(2) 0.6953(3) 0.130(2) Uani 1 1 d .
C3 C 0.5746(3) 0.08629(18) 0.50409(19) 0.0344(8) Uani 1 1 d .
H3 H 0.5743 0.0443 0.4798 0.041 Uiso 1 1 calc R
O12 O 0.0437(3) 0.2308(3) 0.64734(18) 0.0939(14) Uani 1 1 d .
C43 C 0.2215(4) 0.1393(2) 0.5520(2) 0.0531(11) Uani 1 1 d .
H43A H 0.2861 0.1644 0.5759 0.064 Uiso 1 1 calc R
H43B H 0.1553 0.1536 0.5716 0.064 Uiso 1 1 calc R
C1 C 0.4223(4) 0.0794(2) 0.3820(2) 0.0439(10) Uani 1 1 d .
H1A H 0.3633 0.0855 0.3438 0.066 Uiso 1 1 calc R
H1B H 0.4165 0.0334 0.4013 0.066 Uiso 1 1 calc R
H1C H 0.4946 0.0843 0.3668 0.066 Uiso 1 1 calc R
C40 C 0.2745(4) 0.3767(3) 0.7094(2) 0.0547(12) Uani 1 1 d .
H40A H 0.2227 0.4156 0.7064 0.082 Uiso 1 1 calc R
H40B H 0.3504 0.3936 0.7224 0.082 Uiso 1 1 calc R
H40C H 0.2564 0.3438 0.7430 0.082 Uiso 1 1 calc R
C44 C 0.2384(7) 0.0664(3) 0.5626(3) 0.117(3) Uani 1 1 d .
H44A H 0.2977 0.0506 0.5383 0.175 Uiso 1 1 calc R
H44B H 0.1698 0.0417 0.5461 0.175 Uiso 1 1 calc R
H44C H 0.2594 0.0574 0.6105 0.175 Uiso 1 1 calc R
O10 O 0.2866(3) 0.61632(16) 0.68095(14) 0.0549(8) Uani 1 1 d .
H10A H 0.3251 0.6521 0.6793 0.082 Uiso 1 1 calc R
C45 C 0.2555(4) 0.6100(3) 0.7458(2) 0.0549(12) Uani 1 1 d .
H45A H 0.3209 0.6191 0.7799 0.066 Uiso 1 1 calc R
H45B H 0.2307 0.5622 0.7522 0.066 Uiso 1 1 calc R
C46 C 0.1650(5) 0.6588(4) 0.7560(3) 0.094(2) Uani 1 1 d .
H46A H 0.0988 0.6485 0.7238 0.141 Uiso 1 1 calc R
H46B H 0.1889 0.7062 0.7494 0.141 Uiso 1 1 calc R
H46C H 0.1476 0.6537 0.8017 0.141 Uiso 1 1 calc R

loop_
_atom_site_aniso_label
_atom_site_aniso_U_11
_atom_site_aniso_U_22
_atom_site_aniso_U_33
_atom_site_aniso_U_23
_atom_site_aniso_U_13
_atom_site_aniso_U_12
Dy1 0.01852(8) 0.01443(7) 0.01638(7) 0.00033(5) 0.00011(5) -0.00016(5)
Ni1 0.01600(19) 0.01438(18) 0.01390(17) 0.00012(14) -0.00029(13) 0.00057(14)
Cl1 0.0356(5) 0.0500(6) 0.0362(5) 0.0151(4) -0.0035(4) -0.0059(4)
O3 0.0189(10) 0.0158(10) 0.0120(9) 0.0012(8) 0.0007(7) 0.0019(8)
O5 0.0214(11) 0.0172(10) 0.0140(10) -0.0002(8) -0.0040(8) -0.0002(8)
O8 0.0223(12) 0.0266(12) 0.0206(11) -0.0013(9) 0.0039(9) -0.0008(9)
O4 0.0290(12) 0.0168(11) 0.0214(11) -0.0037(9) -0.0023(9) 0.0012(9)
O7 0.0309(13) 0.0222(11) 0.0264(12) 0.0001(10) 0.0093(9) -0.0030(10)
O6 0.0204(11) 0.0159(10) 0.0189(10) 0.0000(8) -0.0011(8) 0.0017(8)
C18 0.0175(14) 0.0209(15) 0.0136(13) 0.0007(11) 0.0010(11) -0.0025(12)
O2 0.0257(12) 0.0148(10) 0.0256(11) -0.0015(9) -0.0040(9) 0.0017(9)
O1 0.0428(16) 0.0296(13) 0.0356(14) -0.0133(11) -0.0078(11) 0.0072(11)
N1 0.0262(14) 0.0182(13) 0.0142(12) 0.0021(10) 0.0008(10) -0.0028(11)
N2 0.0174(13) 0.0174(12) 0.0176(12) 0.0006(10) 0.0022(9) 0.0014(10)
C25 0.0144(14) 0.0210(15) 0.0172(14) 0.0001(12) -0.0004(11) -0.0006(11)
C10 0.0271(17) 0.0250(16) 0.0221(16) 0.0044(13) 0.0002(13) -0.0012(13)
C34 0.0291(17) 0.0188(15) 0.0212(15) 0.0001(12) 0.0074(13) 0.0014(13)
C17 0.0210(15) 0.0184(15) 0.0194(15) 0.0013(12) 0.0035(11) -0.0011(12)
O17 0.0217(12) 0.0233(12) 0.0413(14) -0.0018(11) 0.0041(10) -0.0031(9)
C9 0.0196(15) 0.0193(15) 0.0200(15) 0.0013(12) 0.0007(11) -0.0015(12)
C2 0.0315(18) 0.0182(16) 0.0302(17) -0.0022(13) 0.0017(14) 0.0021(13)
C15 0.0317(18) 0.0264(17) 0.0237(16) -0.0044(14) 0.0009(13) -0.0029(14)
C30 0.0322(19) 0.0251(17) 0.038(2) 0.0029(15) 0.0070(15) 0.0085(15)
C27 0.0222(15) 0.0166(14) 0.0168(14) 0.0013(11) 0.0047(11) -0.0012(12)
C21 0.0371(19) 0.0219(16) 0.0189(15) -0.0034(13) -0.0007(13) -0.0062(14)
C24 0.0178(15) 0.0222(16) 0.0176(14) 0.0015(12) -0.0013(11) -0.0017(12)
C11 0.0262(17) 0.0257(17) 0.0192(15) 0.0017(13) 0.0002(12) -0.0043(13)
C16 0.0212(16) 0.0273(17) 0.0191(15) -0.0028(13) 0.0014(12) -0.0058(13)
C29 0.0243(17) 0.0202(16) 0.0246(16) 0.0032(12) 0.0078(13) 0.0042(12)
C33 0.041(2) 0.0243(17) 0.0293(18) -0.0041(14) 0.0091(15) 0.0018(15)
C39 0.064(3) 0.042(2) 0.039(2) 0.0015(18) 0.024(2) -0.016(2)
C37 0.0240(18) 0.035(2) 0.053(2) -0.0060(18) 0.0067(16) -0.0027(15)
O13 0.0469(19) 0.128(3) 0.0449(18) 0.027(2) -0.0051(14) -0.034(2)
C20 0.0206(16) 0.0207(15) 0.0193(14) 0.0020(12) 0.0012(11) -0.0026(12)
C22 0.041(2) 0.0295(18) 0.0171(15) -0.0005(14) -0.0076(13) -0.0046(15)
C26 0.0211(16) 0.0212(16) 0.0205(15) 0.0043(12) 0.0005(12) 0.0042(12)
C19 0.045(2) 0.0239(17) 0.0285(18) -0.0098(14) -0.0029(15) 0.0080(16)
C6 0.0273(17) 0.0150(15) 0.0227(15) 0.0038(12) 0.0022(12) -0.0006(12)
C13 0.043(2) 0.045(2) 0.0159(16) -0.0002(15) -0.0025(14) -0.0090(17)
O14 0.074(2) 0.093(3) 0.050(2) 0.0180(19) -0.0211(17) 0.010(2)
C12 0.037(2) 0.035(2) 0.0215(17) 0.0043(15) -0.0039(14) -0.0058(16)
C5 0.0296(18) 0.0242(17) 0.0313(18) 0.0057(14) 0.0001(14) 0.0015(14)
C23 0.0299(18) 0.0278(18) 0.0204(16) 0.0042(13) -0.0059(13) 0.0017(14)
C35 0.0282(17) 0.0209(16) 0.0200(15) -0.0002(12) 0.0015(12) -0.0006(13)
C14 0.035(2) 0.041(2) 0.0236(17) -0.0119(15) 0.0013(14) -0.0075(16)
C36 0.0205(15) 0.0162(14) 0.0180(14) 0.0038(12) 0.0050(11) 0.0005(12)
C7 0.0247(16) 0.0162(15) 0.0241(16) 0.0027(12) 0.0037(12) 0.0003(12)
C4 0.033(2) 0.0205(17) 0.043(2) 0.0061(15) -0.0006(16) 0.0090(14)
O9 0.0368(15) 0.0305(14) 0.0457(16) 0.0008(12) 0.0001(12) -0.0044(12)
C8 0.0236(16) 0.0202(15) 0.0192(15) 0.0037(12) -0.0020(12) -0.0019(12)
C28 0.0226(16) 0.0194(15) 0.0211(15) 0.0019(12) 0.0023(12) 0.0041(12)
C42 0.027(2) 0.061(3) 0.049(2) 0.011(2) 0.0116(17) -0.0023(19)
C31 0.045(2) 0.0275(19) 0.046(2) 0.0034(17) 0.0133(18) 0.0150(17)
C41 0.0232(18) 0.041(2) 0.0346(19) 0.0069(16) 0.0048(14) 0.0026(15)
C32 0.053(2) 0.0250(18) 0.039(2) -0.0044(16) 0.0127(18) 0.0095(17)
C38 0.029(2) 0.055(3) 0.045(2) 0.012(2) 0.0025(16) -0.0017(18)
O11 0.055(2) 0.046(2) 0.280(7) 0.035(3) -0.011(3) 0.0006(19)
C3 0.041(2) 0.0186(17) 0.043(2) -0.0035(15) 0.0036(16) -0.0022(15)
O12 0.084(3) 0.151(4) 0.048(2) -0.010(2) 0.0169(19) -0.005(3)
C43 0.066(3) 0.049(3) 0.047(3) -0.001(2) 0.014(2) 0.002(2)
C1 0.053(3) 0.038(2) 0.040(2) -0.0171(18) 0.0013(18) 0.0010(19)
C40 0.044(3) 0.091(4) 0.030(2) 0.004(2) 0.0098(17) -0.007(2)
C44 0.247(10) 0.045(3) 0.056(4) 0.011(3) 0.014(5) 0.006(4)
O10 0.083(2) 0.0431(17) 0.0443(17) -0.0138(14) 0.0278(16) -0.0213(16)
C45 0.059(3) 0.071(3) 0.036(2) -0.006(2) 0.010(2) -0.010(2)
C46 0.086(4) 0.141(6) 0.056(3) -0.021(4) 0.013(3) 0.023(4)

loop_
_atom_type_symbol
_atom_type_description
_atom_type_scat_dispersion_real
_atom_type_scat_dispersion_imag
_atom_type_scat_source
C C 0.0033 0.0016 'International Tables Vol C Tables 4.2.6.8 and 6.1.1.4'
H H 0.0000 0.0000 'International Tables Vol C Tables 4.2.6.8 and 6.1.1.4'
N N 0.0061 0.0033 'International Tables Vol C Tables 4.2.6.8 and 6.1.1.4'
O O 0.0106 0.0060 'International Tables Vol C Tables 4.2.6.8 and 6.1.1.4'
Ni Ni 0.3393 1.1124 'International Tables Vol C Tables 4.2.6.8 and 6.1.1.4'
Dy Dy -0.1892 4.4098 'International Tables Vol C Tables 4.2.6.8 and 6.1.1.4'
Cl Cl 0.1484 0.1585 'International Tables Vol C Tables 4.2.6.8 and 6.1.1.4'

loop_
_geom_angle_atom_site_label_1
_geom_angle_atom_site_label_2
_geom_angle_atom_site_label_3
_geom_angle
_geom_angle_site_symmetry_1
_geom_angle_site_symmetry_3
Ni1 Dy1 Ni1 54.087(11) 3_666 .
O3 Dy1 Ni1 37.07(5) . 3_666
O3 Dy1 Ni1 35.97(4) . .
O3 Dy1 O4 124.08(6) . .
O3 Dy1 N1 67.05(7) . .
O5 Dy1 Ni1 33.48(5) . .
O5 Dy1 Ni1 75.59(5) . 3_666
O5 Dy1 O3 69.13(6) . .
O5 Dy1 O4 64.37(7) . .
O5 Dy1 O7 84.92(8) . .
O5 Dy1 O6 90.44(7) . 3_666
O5 Dy1 N1 135.59(7) . .
O5 Dy1 O17 91.32(7) . .
O4 Dy1 Ni1 100.67(5) . 3_666
O4 Dy1 Ni1 95.03(5) . .
O7 Dy1 Ni1 110.38(5) . 3_666
O7 Dy1 Ni1 73.62(5) . .
O7 Dy1 O3 73.41(7) . .
O7 Dy1 O4 128.86(8) . .
O7 Dy1 N1 76.22(8) . .
O7 Dy1 O17 70.92(8) . .
O6 Dy1 Ni1 82.90(5) 3_666 .
O6 Dy1 Ni1 34.57(5) 3_666 3_666
O6 Dy1 O3 71.48(7) 3_666 .
O6 Dy1 O4 79.43(7) 3_666 .
O6 Dy1 O7 143.87(7) 3_666 .
O6 Dy1 N1 82.52(8) 3_666 .
O6 Dy1 O17 145.14(8) 3_666 .
O2 Dy1 Ni1 117.79(6) . 3_666
O2 Dy1 Ni1 171.88(6) . .
O2 Dy1 O3 138.03(7) . .
O2 Dy1 O5 150.35(7) . .
O2 Dy1 O4 86.53(7) . .
O2 Dy1 O7 111.50(8) . .
O2 Dy1 O6 89.57(8) . 3_666
O2 Dy1 N1 73.73(8) . .
O2 Dy1 O17 72.44(8) . .
N1 Dy1 Ni1 74.09(6) . 3_666
N1 Dy1 Ni1 102.15(6) . .
N1 Dy1 O4 153.27(8) . .
O17 Dy1 Ni1 166.51(6) . 3_666
O17 Dy1 Ni1 115.59(5) . .
O17 Dy1 O3 140.56(7) . .
O17 Dy1 O4 70.10(8) . .
O17 Dy1 N1 118.62(8) . .
Dy1 Ni1 Dy1 125.914(11) 3_666 .
O3 Ni1 Dy1 91.80(5) 3_666 .
O3 Ni1 Dy1 92.68(6) . 3_666
O3 Ni1 Dy1 43.80(5) 3_666 3_666
O3 Ni1 Dy1 43.50(5) . .
O3 Ni1 O3 82.34(8) . 3_666
O3 Ni1 O8 90.41(8) . .
O3 Ni1 O8 170.54(7) 3_666 .
O5 Ni1 Dy1 39.05(5) . .
O5 Ni1 Dy1 136.89(6) . 3_666
O5 Ni1 O3 93.21(8) . 3_666
O5 Ni1 O3 82.15(8) . .
O5 Ni1 O8 91.81(8) . .
O5 Ni1 O6 171.38(8) . .
O8 Ni1 Dy1 87.04(6) . .
O8 Ni1 Dy1 131.16(6) . 3_666
O6 Ni1 Dy1 40.85(6) . 3_666
O6 Ni1 Dy1 149.10(6) . .
O6 Ni1 O3 84.45(8) . 3_666
O6 Ni1 O3 105.69(8) . .
O6 Ni1 O8 91.72(8) . .
N2 Ni1 Dy1 94.10(7) . 3_666
N2 Ni1 Dy1 128.54(7) . .
N2 Ni1 O3 99.72(9) . 3_666
N2 Ni1 O3 172.02(9) . .
N2 Ni1 O5 90.02(9) . .
N2 Ni1 O8 88.30(9) . .
N2 Ni1 O6 82.23(9) . .
O13 Cl1 O12 107.7(2) . .
O14 Cl1 O13 111.4(2) . .
O14 Cl1 O12 105.6(2) . .
O11 Cl1 O13 111.5(2) . .
O11 Cl1 O14 114.1(3) . .
O11 Cl1 O12 106.0(3) . .
Ni1 O3 Dy1 99.13(7) 3_666 .
Ni1 O3 Dy1 100.53(7) . .
Ni1 O3 Ni1 97.66(8) . 3_666
C18 O3 Dy1 113.55(16) . .
C18 O3 Ni1 116.25(17) . 3_666
C18 O3 Ni1 125.43(17) . .
Ni1 O5 Dy1 107.47(8) . .
C25 O5 Dy1 126.19(17) . .
C25 O5 Ni1 123.34(18) . .
Ni1 O8 H8 125.0(15) . .
C41 O8 Ni1 116.68(19) . .
C41 O8 H8 104.8(14) . .
C20 O4 Dy1 118.35(17) . .
C20 O4 C19 117.2(2) . .
C19 O4 Dy1 122.98(18) . .
Dy1 O7 H7 121.0(13) . .
C39 O7 Dy1 127.8(2) . .
C39 O7 H7 109.7(13) . .
Ni1 O6 Dy1 104.58(9) . 3_666
C36 O6 Dy1 120.79(17) . 3_666
C36 O6 Ni1 107.91(17) . .
O3 C18 C9 118.0(2) . .
C17 C18 O3 122.1(3) . .
C17 C18 C9 119.9(3) . .
C7 O2 Dy1 140.34(19) . .
C2 O1 C1 117.9(3) . .
C9 N1 Dy1 112.32(18) . .
C8 N1 Dy1 128.7(2) . .
C8 N1 C9 118.8(2) . .
C27 N2 Ni1 110.19(17) . .
C26 N2 Ni1 126.9(2) . .
C26 N2 C27 122.9(2) . .
O5 C25 C24 124.5(3) . .
O5 C25 C20 116.9(3) . .
C24 C25 C20 118.6(3) . .
C9 C10 H10 119.3 . .
C9 C10 C11 121.3(3) . .
C11 C10 H10 119.3 . .
C33 C34 C29 118.3(3) . .
C35 C34 C29 119.7(3) . .
C35 C34 C33 122.0(3) . .
C18 C17 H17 119.4 . .
C18 C17 C16 121.2(3) . .
C16 C17 H17 119.4 . .
Dy1 O17 H17A 117.4(12) . .
C37 O17 Dy1 134.0(2) . .
C37 O17 H17A 108.4(13) . .
C18 C9 N1 116.4(2) . .
C10 C9 C18 119.6(3) . .
C10 C9 N1 123.8(3) . .
O1 C2 C7 113.5(3) . .
C3 C2 O1 125.4(3) . .
C3 C2 C7 121.2(3) . .
C16 C15 H15 119.7 . .
C14 C15 H15 119.7 . .
C14 C15 C16 120.6(3) . .
C29 C30 H30 119.3 . .
C31 C30 H30 119.3 . .
C31 C30 C29 121.4(3) . .
N2 C27 C36 113.5(2) . .
C28 C27 N2 125.5(3) . .
C28 C27 C36 120.8(3) . .
C20 C21 H21 120.2 . .
C20 C21 C22 119.5(3) . .
C22 C21 H21 120.2 . .
C25 C24 C26 123.9(3) . .
C25 C24 C23 118.8(3) . .
C23 C24 C26 117.3(3) . .
C10 C11 C16 118.9(3) . .
C10 C11 C12 122.5(3) . .
C12 C11 C16 118.5(3) . .
C17 C16 C11 119.0(3) . .
C15 C16 C17 121.8(3) . .
C15 C16 C11 119.1(3) . .
C30 C29 C34 118.9(3) . .
C30 C29 C28 122.6(3) . .
C28 C29 C34 118.5(3) . .
C34 C33 H33 119.7 . .
C32 C33 C34 120.6(3) . .
C32 C33 H33 119.7 . .
O7 C39 H39A 109.0 . .
O7 C39 H39B 109.0 . .
O7 C39 C40 112.8(3) . .
H39A C39 H39B 107.8 . .
C40 C39 H39A 109.0 . .
C40 C39 H39B 109.0 . .
O17 C37 H37A 109.2 . .
O17 C37 H37B 109.2 . .
O17 C37 C38 112.3(3) . .
H37A C37 H37B 107.9 . .
C38 C37 H37A 109.2 . .
C38 C37 H37B 109.2 . .
O4 C20 C25 113.4(2) . .
C21 C20 O4 125.1(3) . .
C21 C20 C25 121.5(3) . .
C21 C22 H22 119.9 . .
C23 C22 C21 120.2(3) . .
C23 C22 H22 119.9 . .
N2 C26 C24 125.1(3) . .
N2 C26 H26 117.5 . .
C24 C26 H26 117.5 . .
O4 C19 H19A 109.5 . .
O4 C19 H19B 109.5 . .
O4 C19 H19C 109.5 . .
H19A C19 H19B 109.5 . .
H19A C19 H19C 109.5 . .
H19B C19 H19C 109.5 . .
C5 C6 C7 119.8(3) . .
C5 C6 C8 118.3(3) . .
C7 C6 C8 121.9(3) . .
C12 C13 H13 119.8 . .
C12 C13 C14 120.3(3) . .
C14 C13 H13 119.8 . .
C11 C12 H12 119.6 . .
C13 C12 C11 120.8(3) . .
C13 C12 H12 119.6 . .
C6 C5 H5 119.4 . .
C4 C5 C6 121.1(3) . .
C4 C5 H5 119.4 . .
C24 C23 H23 119.4 . .
C22 C23 C24 121.3(3) . .
C22 C23 H23 119.4 . .
C34 C35 H35 119.5 . .
C36 C35 C34 121.0(3) . .
C36 C35 H35 119.5 . .
C15 C14 C13 120.6(3) . .
C15 C14 H14 119.7 . .
C13 C14 H14 119.7 . .
O6 C36 C27 118.7(3) . .
O6 C36 C35 122.4(3) . .
C35 C36 C27 118.9(3) . .
O2 C7 C2 118.7(3) . .
O2 C7 C6 123.8(3) . .
C6 C7 C2 117.6(3) . .
C5 C4 H4 119.9 . .
C5 C4 C3 120.2(3) . .
C3 C4 H4 119.9 . .
C43 O9 H9 109.5 . .
N1 C8 C6 127.2(3) . .
N1 C8 H8A 116.4 . .
C6 C8 H8A 116.4 . .
C27 C28 C29 121.0(3) . .
C27 C28 H28 119.5 . .
C29 C28 H28 119.5 . .
H42A C42 H42B 109.5 . .
H42A C42 H42C 109.5 . .
H42B C42 H42C 109.5 . .
C41 C42 H42A 109.5 . .
C41 C42 H42B 109.5 . .
C41 C42 H42C 109.5 . .
C30 C31 H31 120.0 . .
C30 C31 C32 120.0(3) . .
C32 C31 H31 120.0 . .
O8 C41 C42 112.6(3) . .
O8 C41 H41A 109.1 . .
O8 C41 H41B 109.1 . .
C42 C41 H41A 109.1 . .
C42 C41 H41B 109.1 . .
H41A C41 H41B 107.8 . .
C33 C32 C31 120.8(3) . .
C33 C32 H32 119.6 . .
C31 C32 H32 119.6 . .
C37 C38 H38A 109.5 . .
C37 C38 H38B 109.5 . .
C37 C38 H38C 109.5 . .
H38A C38 H38B 109.5 . .
H38A C38 H38C 109.5 . .
H38B C38 H38C 109.5 . .
C2 C3 C4 120.1(3) . .
C2 C3 H3 120.0 . .
C4 C3 H3 120.0 . .
O9 C43 H43A 108.8 . .
O9 C43 H43B 108.8 . .
H43A C43 H43B 107.7 . .
C44 C43 O9 113.7(4) . .
C44 C43 H43A 108.8 . .
C44 C43 H43B 108.8 . .
O1 C1 H1A 109.5 . .
O1 C1 H1B 109.5 . .
O1 C1 H1C 109.5 . .
H1A C1 H1B 109.5 . .
H1A C1 H1C 109.5 . .
H1B C1 H1C 109.5 . .
C39 C40 H40A 109.5 . .
C39 C40 H40B 109.5 . .
C39 C40 H40C 109.5 . .
H40A C40 H40B 109.5 . .
H40A C40 H40C 109.5 . .
H40B C40 H40C 109.5 . .
C43 C44 H44A 109.5 . .
C43 C44 H44B 109.5 . .
C43 C44 H44C 109.5 . .
H44A C44 H44B 109.5 . .
H44A C44 H44C 109.5 . .
H44B C44 H44C 109.5 . .
C45 O10 H10A 109.5 . .
O10 C45 H45A 109.2 . .
O10 C45 H45B 109.2 . .
O10 C45 C46 112.1(4) . .
H45A C45 H45B 107.9 . .
C46 C45 H45A 109.2 . .
C46 C45 H45B 109.2 . .
C45 C46 H46A 109.5 . .
C45 C46 H46B 109.5 . .
C45 C46 H46C 109.5 . .
H46A C46 H46B 109.5 . .
H46A C46 H46C 109.5 . .
H46B C46 H46C 109.5 . .

loop_
_geom_bond_atom_site_label_1
_geom_bond_atom_site_label_2
_geom_bond_distance
_geom_bond_site_symmetry_2
Dy1 Ni1 3.4851(4) .
Dy1 Ni1 3.4807(4) 3_666
Dy1 O3 2.4400(19) .
Dy1 O5 2.3019(19) .
Dy1 O4 2.512(2) .
Dy1 O7 2.380(2) .
Dy1 O6 2.353(2) 3_666
Dy1 O2 2.167(2) .
Dy1 N1 2.472(2) .
Dy1 O17 2.432(2) .
Ni1 Dy1 3.4807(4) 3_666
Ni1 O3 2.0821(19) .
Ni1 O3 2.125(2) 3_666
Ni1 O5 2.0155(19) .
Ni1 O8 2.221(2) .
Ni1 O6 2.041(2) .
Ni1 N2 2.002(2) .
Cl1 O13 1.415(3) .
Cl1 O14 1.403(3) .
Cl1 O11 1.359(4) .
Cl1 O12 1.451(4) .
O3 Ni1 2.125(2) 3_666
O3 C18 1.371(3) .
O5 C25 1.340(3) .
O8 H8 0.866(9) .
O8 C41 1.453(4) .
O4 C20 1.381(4) .
O4 C19 1.438(4) .
O7 H7 0.852(9) .
O7 C39 1.442(4) .
O6 Dy1 2.353(2) 3_666
O6 C36 1.353(3) .
C18 C17 1.367(4) .
C18 C9 1.429(4) .
O2 C7 1.306(4) .
O1 C2 1.380(4) .
O1 C1 1.415(4) .
N1 C9 1.431(4) .
N1 C8 1.293(4) .
N2 C27 1.423(4) .
N2 C26 1.285(4) .
C25 C24 1.404(4) .
C25 C20 1.414(4) .
C10 H10 0.9500 .
C10 C9 1.379(4) .
C10 C11 1.410(4) .
C34 C29 1.426(4) .
C34 C33 1.424(4) .
C34 C35 1.412(4) .
C17 H17 0.9500 .
C17 C16 1.418(4) .
O17 H17A 0.846(9) .
O17 C37 1.428(4) .
C2 C7 1.425(4) .
C2 C3 1.377(5) .
C15 H15 0.9500 .
C15 C16 1.415(4) .
C15 C14 1.366(5) .
C30 H30 0.9500 .
C30 C29 1.410(4) .
C30 C31 1.354(5) .
C27 C36 1.435(4) .
C27 C28 1.367(4) .
C21 H21 0.9500 .
C21 C20 1.373(4) .
C21 C22 1.397(5) .
C24 C26 1.449(4) .
C24 C23 1.413(4) .
C11 C16 1.423(4) .
C11 C12 1.421(4) .
C29 C28 1.412(4) .
C33 H33 0.9500 .
C33 C32 1.361(5) .
C39 H39A 0.9900 .
C39 H39B 0.9900 .
C39 C40 1.490(6) .
C37 H37A 0.9900 .
C37 H37B 0.9900 .
C37 C38 1.502(5) .
C22 H22 0.9500 .
C22 C23 1.368(5) .
C26 H26 0.9500 .
C19 H19A 0.9800 .
C19 H19B 0.9800 .
C19 H19C 0.9800 .
C6 C5 1.406(4) .
C6 C7 1.419(4) .
C6 C8 1.445(4) .
C13 H13 0.9500 .
C13 C12 1.367(5) .
C13 C14 1.404(5) .
C12 H12 0.9500 .
C5 H5 0.9500 .
C5 C4 1.363(5) .
C23 H23 0.9500 .
C35 H35 0.9500 .
C35 C36 1.375(4) .
C14 H14 0.9500 .
C4 H4 0.9500 .
C4 C3 1.402(5) .
O9 H9 0.8400 .
O9 C43 1.439(5) .
C8 H8A 0.9500 .
C28 H28 0.9500 .
C42 H42A 0.9800 .
C42 H42B 0.9800 .
C42 H42C 0.9800 .
C42 C41 1.516(5) .
C31 H31 0.9500 .
C31 C32 1.408(5) .
C41 H41A 0.9900 .
C41 H41B 0.9900 .
C32 H32 0.9500 .
C38 H38A 0.9800 .
C38 H38B 0.9800 .
C38 H38C 0.9800 .
C3 H3 0.9500 .
C43 H43A 0.9900 .
C43 H43B 0.9900 .
C43 C44 1.439(6) .
C1 H1A 0.9800 .
C1 H1B 0.9800 .
C1 H1C 0.9800 .
C40 H40A 0.9800 .
C40 H40B 0.9800 .
C40 H40C 0.9800 .
C44 H44A 0.9800 .
C44 H44B 0.9800 .
C44 H44C 0.9800 .
O10 H10A 0.8400 .
O10 C45 1.422(5) .
C45 H45A 0.9900 .
C45 H45B 0.9900 .
C45 C46 1.491(7) .
C46 H46A 0.9800 .
C46 H46B 0.9800 .
C46 H46C 0.9800 .

loop_
_geom_torsion_atom_site_label_1
_geom_torsion_atom_site_label_2
_geom_torsion_atom_site_label_3
_geom_torsion_atom_site_label_4
_geom_torsion
_geom_torsion_site_symmetry_1
_geom_torsion_site_symmetry_4
Dy1 Ni1 O3 Dy1 -143.49(6) 3_666 .
Dy1 Ni1 O3 Ni1 100.83(9) . 3_666
Dy1 Ni1 O3 Ni1 -42.66(6) 3_666 3_666
Dy1 Ni1 O3 C18 -129.1(2) . .
Dy1 Ni1 O3 C18 87.4(2) 3_666 .
Dy1 Ni1 O5 Dy1 92.62(9) 3_666 .
Dy1 Ni1 O5 C25 -68.8(2) 3_666 .
Dy1 Ni1 O5 C25 -161.4(3) . .
Dy1 Ni1 O8 C41 -96.0(2) . .
Dy1 Ni1 O8 C41 126.7(2) 3_666 .
Dy1 Ni1 O6 Dy1 79.29(13) . 3_666
Dy1 Ni1 O6 C36 -150.92(14) . .
Dy1 Ni1 O6 C36 129.8(2) 3_666 .
Dy1 Ni1 N2 C27 -60.35(19) 3_666 .
Dy1 Ni1 N2 C27 155.65(15) . .
Dy1 Ni1 N2 C26 -23.9(3) . .
Dy1 Ni1 N2 C26 120.1(3) 3_666 .
Dy1 O3 C18 C17 -149.0(2) . .
Dy1 O3 C18 C9 30.6(3) . .
Dy1 O5 C25 C24 176.2(2) . .
Dy1 O5 C25 C20 -4.0(4) . .
Dy1 O4 C20 C25 9.2(3) . .
Dy1 O4 C20 C21 -172.0(3) . .
Dy1 O7 C39 C40 143.8(3) . .
Dy1 O6 C36 C27 96.4(3) 3_666 .
Dy1 O6 C36 C35 -83.2(3) 3_666 .
Dy1 O2 C7 C2 -156.5(2) . .
Dy1 O2 C7 C6 22.8(5) . .
Dy1 N1 C9 C18 -23.0(3) . .
Dy1 N1 C9 C10 151.5(3) . .
Dy1 N1 C8 C6 -10.2(5) . .
Dy1 O17 C37 C38 115.9(3) . .
Ni1 Dy1 Ni1 Dy1 0.0 3_666 3_666
Ni1 Dy1 Ni1 O3 -47.20(8) 3_666 .
Ni1 Dy1 Ni1 O3 29.68(5) 3_666 3_666
Ni1 Dy1 Ni1 O5 122.54(10) 3_666 .
Ni1 Dy1 Ni1 O8 -140.92(6) 3_666 .
Ni1 Dy1 Ni1 O6 -52.52(12) 3_666 .
Ni1 Dy1 Ni1 N2 133.62(10) 3_666 .
Ni1 Dy1 O3 Ni1 -99.63(9) . 3_666
Ni1 Dy1 O3 Ni1 99.63(9) 3_666 .
Ni1 Dy1 O3 C18 136.4(2) . .
Ni1 Dy1 O3 C18 -124.0(2) 3_666 .
Ni1 Dy1 O5 Ni1 -44.82(7) 3_666 .
Ni1 Dy1 O5 C25 160.8(3) . .
Ni1 Dy1 O5 C25 115.9(2) 3_666 .
Ni1 Dy1 O4 C20 -21.9(2) . .
Ni1 Dy1 O4 C20 -76.2(2) 3_666 .
Ni1 Dy1 O4 C19 118.0(2) 3_666 .
Ni1 Dy1 O4 C19 172.4(2) . .
Ni1 Dy1 O7 C39 -128.2(3) 3_666 .
Ni1 Dy1 O7 C39 -168.6(3) . .
Ni1 Dy1 O2 C7 35.5(6) . .
Ni1 Dy1 O2 C7 36.6(3) 3_666 .
Ni1 Dy1 N1 C9 19.1(2) . .
Ni1 Dy1 N1 C9 65.84(18) 3_666 .
Ni1 Dy1 N1 C8 -109.1(3) 3_666 .
Ni1 Dy1 N1 C8 -155.9(3) . .
Ni1 Dy1 O17 C37 -38.9(5) 3_666 .
Ni1 Dy1 O17 C37 -1.2(3) . .
Ni1 O3 C18 C17 97.0(3) 3_666 .
Ni1 O3 C18 C17 -25.3(4) . .
Ni1 O3 C18 C9 -83.5(3) 3_666 .
Ni1 O3 C18 C9 154.3(2) . .
Ni1 O5 C25 C24 -25.9(4) . .
Ni1 O5 C25 C20 153.9(2) . .
Ni1 O8 C41 C42 165.2(3) . .
Ni1 O6 C36 C27 -23.6(3) . .
Ni1 O6 C36 C35 156.8(2) . .
Ni1 N2 C27 C36 14.5(3) . .
Ni1 N2 C27 C28 -161.5(3) . .
Ni1 N2 C26 C24 3.6(5) . .
O3 Dy1 Ni1 Dy1 47.20(8) . 3_666
O3 Dy1 Ni1 O3 76.88(10) . 3_666
O3 Dy1 Ni1 O5 169.75(12) . .
O3 Dy1 Ni1 O8 -93.72(10) . .
O3 Dy1 Ni1 O6 -5.32(14) . .
O3 Dy1 Ni1 N2 -179.18(12) . .
O3 Dy1 O5 Ni1 -6.42(8) . .
O3 Dy1 O5 C25 154.3(2) . .
O3 Dy1 O4 C20 -44.8(2) . .
O3 Dy1 O4 C19 149.5(2) . .
O3 Dy1 O7 C39 -131.1(3) . .
O3 Dy1 O2 C7 -3.7(4) . .
O3 Dy1 N1 C9 27.13(18) . .
O3 Dy1 N1 C8 -147.8(3) . .
O3 Dy1 O17 C37 32.7(4) . .
O3 Ni1 O3 Dy1 -100.83(9) 3_666 .
O3 Ni1 O3 Ni1 0.0 3_666 3_666
O3 Ni1 O3 C18 130.0(2) 3_666 .
O3 Ni1 O5 Dy1 88.91(9) 3_666 .
O3 Ni1 O5 Dy1 7.10(9) . .
O3 Ni1 O5 C25 -72.5(2) 3_666 .
O3 Ni1 O5 C25 -154.3(2) . .
O3 Ni1 O8 C41 -139.4(2) . .
O3 Ni1 O8 C41 -179(27) 3_666 .
O3 Ni1 O6 Dy1 75.49(9) . 3_666
O3 Ni1 O6 Dy1 -4.93(7) 3_666 3_666
O3 Ni1 O6 C36 -154.73(17) . .
O3 Ni1 O6 C36 124.85(18) 3_666 .
O3 Ni1 N2 C27 -104.14(19) 3_666 .
O3 Ni1 N2 C27 151.6(6) . .
O3 Ni1 N2 C26 76.3(3) 3_666 .
O3 Ni1 N2 C26 -27.9(8) . .
O3 C18 C17 C16 179.8(3) . .
O3 C18 C9 N1 -4.7(4) . .
O3 C18 C9 C10 -179.4(3) . .
O5 Dy1 Ni1 Dy1 -122.54(10) . 3_666
O5 Dy1 Ni1 O3 -92.87(11) . 3_666
O5 Dy1 Ni1 O3 -169.75(12) . .
O5 Dy1 Ni1 O8 96.53(11) . .
O5 Dy1 Ni1 O6 -175.07(16) . .
O5 Dy1 Ni1 N2 11.08(13) . .
O5 Dy1 O3 Ni1 6.03(7) . .
O5 Dy1 O3 Ni1 -93.59(8) . 3_666
O5 Dy1 O3 C18 142.44(19) . .
O5 Dy1 O4 C20 -8.05(19) . .
O5 Dy1 O4 C19 -173.8(3) . .
O5 Dy1 O7 C39 159.2(3) . .
O5 Dy1 O2 C7 147.5(3) . .
O5 Dy1 N1 C9 17.2(2) . .
O5 Dy1 N1 C8 -157.8(2) . .
O5 Dy1 O17 C37 -25.1(3) . .
O5 Ni1 O3 Dy1 -6.50(8) . .
O5 Ni1 O3 Ni1 94.33(9) . 3_666
O5 Ni1 O3 C18 -135.6(2) . .
O5 Ni1 O8 C41 -57.2(2) . .
O5 Ni1 O6 Dy1 -79.5(6) . 3_666
O5 Ni1 O6 C36 50.3(6) . .
O5 Ni1 N2 C27 162.61(19) . .
O5 Ni1 N2 C26 -16.9(3) . .
O5 C25 C24 C26 4.7(5) . .
O5 C25 C24 C23 -176.3(3) . .
O5 C25 C20 O4 -3.9(4) . .
O5 C25 C20 C21 177.2(3) . .
O8 Ni1 O3 Dy1 85.27(8) . .
O8 Ni1 O3 Ni1 -173.90(8) . 3_666
O8 Ni1 O3 C18 -43.9(2) . .
O8 Ni1 O5 Dy1 -83.06(9) . .
O8 Ni1 O5 C25 115.5(2) . .
O8 Ni1 O6 Dy1 166.40(8) . 3_666
O8 Ni1 O6 C36 -63.82(18) . .
O8 Ni1 N2 C27 70.80(19) . .
O8 Ni1 N2 C26 -108.7(3) . .
O4 Dy1 Ni1 Dy1 -99.54(5) . 3_666
O4 Dy1 Ni1 O3 -146.74(10) . .
O4 Dy1 Ni1 O3 -69.86(7) . 3_666
O4 Dy1 Ni1 O5 23.00(11) . .
O4 Dy1 Ni1 O8 119.54(7) . .
O4 Dy1 Ni1 O6 -152.06(13) . .
O4 Dy1 Ni1 N2 34.08(11) . .
O4 Dy1 O3 Ni1 41.26(11) . .
O4 Dy1 O3 Ni1 -58.36(10) . 3_666
O4 Dy1 O3 C18 177.67(17) . .
O4 Dy1 O5 Ni1 -154.42(12) . .
O4 Dy1 O5 C25 6.3(2) . .
O4 Dy1 O7 C39 108.2(3) . .
O4 Dy1 O2 C7 136.8(3) . .
O4 Dy1 N1 C9 147.91(19) . .
O4 Dy1 N1 C8 -27.0(4) . .
O4 Dy1 O17 C37 -87.2(3) . .
O7 Dy1 Ni1 Dy1 131.37(6) . 3_666
O7 Dy1 Ni1 O3 84.17(10) . .
O7 Dy1 Ni1 O3 161.05(8) . 3_666
O7 Dy1 Ni1 O5 -106.09(11) . .
O7 Dy1 Ni1 O8 -9.55(8) . .
O7 Dy1 Ni1 O6 78.85(13) . .
O7 Dy1 Ni1 N2 -95.01(11) . .
O7 Dy1 O3 Ni1 -84.81(9) . .
O7 Dy1 O3 Ni1 175.56(9) . 3_666
O7 Dy1 O3 C18 51.60(18) . .
O7 Dy1 O5 Ni1 67.74(10) . .
O7 Dy1 O5 C25 -131.5(2) . .
O7 Dy1 O4 C20 51.1(2) . .
O7 Dy1 O4 C19 -114.7(2) . .
O7 Dy1 O2 C7 -92.5(3) . .
O7 Dy1 N1 C9 -50.44(19) . .
O7 Dy1 N1 C8 134.6(3) . .
O7 Dy1 O17 C37 59.0(3) . .
O6 Dy1 Ni1 Dy1 -20.87(5) 3_666 3_666
O6 Dy1 Ni1 O3 -68.08(9) 3_666 .
O6 Dy1 Ni1 O3 8.81(7) 3_666 3_666
O6 Dy1 Ni1 O5 101.67(11) 3_666 .
O6 Dy1 Ni1 O8 -161.79(7) 3_666 .
O6 Dy1 Ni1 O6 -73.39(14) 3_666 .
O6 Dy1 Ni1 N2 112.75(10) 3_666 .
O6 Dy1 O3 Ni1 4.24(6) 3_666 3_666
O6 Dy1 O3 Ni1 103.87(8) 3_666 .
O6 Dy1 O3 C18 -119.72(19) 3_666 .
O6 Dy1 O5 Ni1 -76.37(9) 3_666 .
O6 Dy1 O5 C25 84.4(2) 3_666 .
O6 Dy1 O4 C20 -103.7(2) 3_666 .
O6 Dy1 O4 C19 90.6(2) 3_666 .
O6 Dy1 O7 C39 -117.0(3) 3_666 .
O6 Dy1 O2 C7 57.4(3) 3_666 .
O6 Dy1 N1 C9 100.1(2) 3_666 .
O6 Dy1 N1 C8 -74.8(3) 3_666 .
O6 Dy1 O17 C37 -117.8(3) 3_666 .
O6 Ni1 O3 Dy1 177.17(8) . .
O6 Ni1 O3 Ni1 -82.01(9) . 3_666
O6 Ni1 O3 C18 48.0(2) . .
O6 Ni1 O5 Dy1 162.9(5) . .
O6 Ni1 O5 C25 1.4(7) . .
O6 Ni1 O8 C41 114.9(2) . .
O6 Ni1 N2 C27 -21.17(19) . .
O6 Ni1 N2 C26 159.3(3) . .
C18 C17 C16 C15 -178.8(3) . .
C18 C17 C16 C11 -0.3(5) . .
O2 Dy1 Ni1 Dy1 1.2(4) . 3_666
O2 Dy1 Ni1 O3 30.9(4) . 3_666
O2 Dy1 Ni1 O3 -46.0(4) . .
O2 Dy1 Ni1 O5 123.8(4) . .
O2 Dy1 Ni1 O8 -139.7(4) . .
O2 Dy1 Ni1 O6 -51.3(4) . .
O2 Dy1 Ni1 N2 134.9(4) . .
O2 Dy1 O3 Ni1 171.26(9) . .
O2 Dy1 O3 Ni1 71.64(12) . 3_666
O2 Dy1 O3 C18 -52.3(2) . .
O2 Dy1 O5 Ni1 -166.27(12) . .
O2 Dy1 O5 C25 -5.5(3) . .
O2 Dy1 O4 C20 166.1(2) . .
O2 Dy1 O4 C19 0.3(2) . .
O2 Dy1 O7 C39 4.7(3) . .
O2 Dy1 N1 C9 -168.1(2) . .
O2 Dy1 N1 C8 16.9(3) . .
O2 Dy1 O17 C37 -179.9(3) . .
O1 C2 C7 O2 -1.2(4) . .
O1 C2 C7 C6 179.4(3) . .
O1 C2 C3 C4 -179.9(3) . .
N1 Dy1 Ni1 Dy1 59.87(6) . 3_666
N1 Dy1 Ni1 O3 12.66(10) . .
N1 Dy1 Ni1 O3 89.54(8) . 3_666
N1 Dy1 Ni1 O5 -177.59(11) . .
N1 Dy1 Ni1 O8 -81.06(8) . .
N1 Dy1 Ni1 O6 7.34(14) . .
N1 Dy1 Ni1 N2 -166.51(11) . .
N1 Dy1 O3 Ni1 -166.54(11) . .
N1 Dy1 O3 Ni1 93.83(9) . 3_666
N1 Dy1 O3 C18 -30.13(18) . .
N1 Dy1 O5 Ni1 3.37(16) . .
N1 Dy1 O5 C25 164.1(2) . .
N1 Dy1 O4 C20 -152.0(2) . .
N1 Dy1 O4 C19 42.2(3) . .
N1 Dy1 O7 C39 -61.3(3) . .
N1 Dy1 O2 C7 -24.9(3) . .
N1 Dy1 O17 C37 120.6(3) . .
N2 Ni1 O3 Dy1 4.6(7) . .
N2 Ni1 O3 Ni1 105.5(6) . 3_666
N2 Ni1 O3 C18 -124.5(6) . .
N2 Ni1 O5 Dy1 -171.36(10) . .
N2 Ni1 O5 C25 27.2(2) . .
N2 Ni1 O8 C41 32.7(2) . .
N2 Ni1 O6 Dy1 -105.56(10) . 3_666
N2 Ni1 O6 C36 24.23(18) . .
N2 C27 C36 O6 6.7(4) . .
N2 C27 C36 C35 -173.7(3) . .
N2 C27 C28 C29 174.8(3) . .
C25 C24 C26 N2 7.7(5) . .
C25 C24 C23 C22 -2.4(5) . .
C10 C11 C16 C17 -0.1(5) . .
C10 C11 C16 C15 178.4(3) . .
C10 C11 C12 C13 -178.1(3) . .
C34 C29 C28 C27 -2.3(5) . .
C34 C33 C32 C31 -0.8(6) . .
C34 C35 C36 O6 178.6(3) . .
C34 C35 C36 C27 -0.9(5) . .
C17 C18 C9 N1 174.9(3) . .
C17 C18 C9 C10 0.2(5) . .
O17 Dy1 Ni1 Dy1 -169.87(7) . 3_666
O17 Dy1 Ni1 O3 -140.19(8) . 3_666
O17 Dy1 Ni1 O3 142.93(10) . .
O17 Dy1 Ni1 O5 -47.32(12) . .
O17 Dy1 Ni1 O8 49.21(8) . .
O17 Dy1 Ni1 O6 137.61(14) . .
O17 Dy1 Ni1 N2 -36.25(12) . .
O17 Dy1 O3 Ni1 -158.47(9) . 3_666
O17 Dy1 O3 Ni1 -58.84(14) . .
O17 Dy1 O3 C18 77.6(2) . .
O17 Dy1 O5 Ni1 138.45(10) . .
O17 Dy1 O5 C25 -60.8(2) . .
O17 Dy1 O4 C20 93.5(2) . .
O17 Dy1 O4 C19 -72.2(2) . .
O17 Dy1 O7 C39 66.1(3) . .
O17 Dy1 O2 C7 -152.9(3) . .
O17 Dy1 N1 C9 -109.28(19) . .
O17 Dy1 N1 C8 75.8(3) . .
C9 C18 C17 C16 0.3(5) . .
C9 N1 C8 C6 175.1(3) . .
C9 C10 C11 C16 0.5(5) . .
C9 C10 C11 C12 177.5(3) . .
C30 C29 C28 C27 179.2(3) . .
C30 C31 C32 C33 1.1(6) . .
C27 N2 C26 C24 -175.9(3) . .
C21 C22 C23 C24 -0.3(5) . .
C24 C25 C20 O4 175.8(3) . .
C24 C25 C20 C21 -3.1(5) . .
C11 C10 C9 C18 -0.6(5) . .
C11 C10 C9 N1 -174.9(3) . .
C16 C15 C14 C13 0.0(5) . .
C16 C11 C12 C13 -1.2(5) . .
C29 C34 C33 C32 -0.9(5) . .
C29 C34 C35 C36 -2.1(5) . .
C29 C30 C31 C32 0.4(6) . .
C33 C34 C29 C30 2.3(5) . .
C33 C34 C29 C28 -176.3(3) . .
C33 C34 C35 C36 177.9(3) . .
C20 C25 C24 C26 -175.0(3) . .
C20 C25 C24 C23 4.0(4) . .
C20 C21 C22 C23 1.3(5) . .
C22 C21 C20 O4 -178.3(3) . .
C22 C21 C20 C25 0.4(5) . .
C26 N2 C27 C36 -166.0(3) . .
C26 N2 C27 C28 18.1(5) . .
C26 C24 C23 C22 176.6(3) . .
C19 O4 C20 C25 175.8(3) . .
C19 O4 C20 C21 -5.4(5) . .
C6 C5 C4 C3 -0.5(6) . .
C12 C11 C16 C17 -177.1(3) . .
C12 C11 C16 C15 1.3(5) . .
C12 C13 C14 C15 0.2(6) . .
C5 C6 C7 O2 -178.6(3) . .
C5 C6 C7 C2 0.8(5) . .
C5 C6 C8 N1 175.3(3) . .
C5 C4 C3 C2 0.0(6) . .
C23 C24 C26 N2 -171.3(3) . .
C35 C34 C29 C30 -177.6(3) . .
C35 C34 C29 C28 3.7(5) . .
C35 C34 C33 C32 179.0(3) . .
C14 C15 C16 C17 177.7(3) . .
C14 C15 C16 C11 -0.8(5) . .
C14 C13 C12 C11 0.4(6) . .
C36 C27 C28 C29 -0.8(5) . .
C7 C2 C3 C4 0.9(6) . .
C7 C6 C5 C4 0.1(5) . .
C7 C6 C8 N1 -2.3(5) . .
C8 N1 C9 C18 152.5(3) . .
C8 N1 C9 C10 -33.0(4) . .
C8 C6 C5 C4 -177.6(3) . .
C8 C6 C7 O2 -1.0(5) . .
C8 C6 C7 C2 178.3(3) . .
C28 C27 C36 O6 -177.1(3) . .
C28 C27 C36 C35 2.4(4) . .
C31 C30 C29 C34 -2.1(5) . .
C31 C30 C29 C28 176.5(3) . .
C3 C2 C7 O2 178.1(3) . .
C3 C2 C7 C6 -1.3(5) . .
C1 O1 C2 C7 162.0(3) . .
C1 O1 C2 C3 -17.3(5) . .
